data_7125571
loop_
_publ_author_name
'Oh, Moonhyun'
'Carpenter, Gene B.'
'Sweigart, Dwight A.'

_publ_section_title
;
 A coordination network containing metal-organometallic secondary building
 units based on pi-bonded benzoquinone complexes.
;
_journal_issue 18
_journal_name_full 'Chemical communications (Cambridge, England)'
_journal_page_first 2168
_journal_page_last 2169
_journal_paper_doi 10.1039/b206458h
_journal_year 2002
_chemical_formula_sum 'C19 H11 Mn3 O10.5 S0.5'
_chemical_formula_weight 588.13
_space_group_IT_number 92
_space_group_name_Hall 'P 4abw 2nw'
_space_group_name_H-M_alt 'P 41 21 2'
_symmetry_cell_setting tetragonal
_symmetry_space_group_name_H-M 'P 41 21 2'
_atom_sites_solution_hydrogens geom
_atom_sites_solution_primary direct
_atom_sites_solution_secondary difmap
_audit_creation_method SHELXL-97
_cell_angle_alpha 90.00
_cell_angle_beta 90.00
_cell_angle_gamma 90.00
_cell_formula_units_Z 8
_cell_length_a 16.7980(3)
_cell_length_b 16.7980(3)
_cell_length_c 16.2379(6)
_cell_measurement_reflns_used 8276
_cell_measurement_temperature 298(2)
_cell_measurement_theta_max 21.97
_cell_measurement_theta_min 2.42
_cell_volume 4581.9(2)
_computing_cell_refinement 'Bruker SAINT'
_computing_data_collection 'Bruker SMART'
_computing_data_reduction 'Bruker SAINT'
_computing_molecular_graphics 'Bruker SHELXTL'
_computing_publication_material 'Bruker SHELXTL'
_computing_structure_refinement 'SHELXL-97 (Sheldrick, 1997)'
_computing_structure_solution 'SHELXS-97 (Sheldrick, 1990)'
_diffrn_ambient_temperature 298(2)
_diffrn_measured_fraction_theta_full 0.998
_diffrn_measured_fraction_theta_max 0.998
_diffrn_measurement_device_type 'CCD area detector'
_diffrn_measurement_method 'omega scans'
_diffrn_radiation_monochromator graphite
_diffrn_radiation_source 'fine-focus sealed tube'
_diffrn_radiation_type MoK\a
_diffrn_radiation_wavelength 0.71073
_diffrn_reflns_av_R_equivalents 0.0528
_diffrn_reflns_av_sigmaI/netI 0.0300
_diffrn_reflns_limit_h_max 20
_diffrn_reflns_limit_h_min -19
_diffrn_reflns_limit_k_max 19
_diffrn_reflns_limit_k_min -19
_diffrn_reflns_limit_l_max 19
_diffrn_reflns_limit_l_min -17
_diffrn_reflns_number 39440
_diffrn_reflns_theta_full 25.03
_diffrn_reflns_theta_max 25.03
_diffrn_reflns_theta_min 2.12
_exptl_absorpt_coefficient_mu 1.727
_exptl_absorpt_correction_T_max 0.8886
_exptl_absorpt_correction_T_min 0.6720
_exptl_absorpt_correction_type 'empirical (SADABS)'
_exptl_crystal_colour brown
_exptl_crystal_density_diffrn 1.705
_exptl_crystal_density_meas 0
_exptl_crystal_density_method 'not measured'
_exptl_crystal_description tablet
_exptl_crystal_F_000 2336
_exptl_crystal_size_max 0.25
_exptl_crystal_size_mid 0.14
_exptl_crystal_size_min 0.07
_refine_diff_density_max 0.406
_refine_diff_density_min -0.292
_refine_diff_density_rms 0.078
_refine_ls_abs_structure_details 'Flack H D (1983), Acta Cryst. A39, 876-881'
_refine_ls_abs_structure_Flack -0.01(3)
_refine_ls_extinction_method none
_refine_ls_goodness_of_fit_ref 1.048
_refine_ls_hydrogen_treatment mixed
_refine_ls_matrix_type full
_refine_ls_number_parameters 312
_refine_ls_number_reflns 4056
_refine_ls_number_restraints 3
_refine_ls_restrained_S_all 1.060
_refine_ls_R_factor_all 0.0567
_refine_ls_R_factor_gt 0.0469
_refine_ls_shift/su_max 0.082
_refine_ls_shift/su_mean 0.014
_refine_ls_structure_factor_coef Fsqd
_refine_ls_weighting_details 'calc w=1/[\s^2^(Fo^2^)+(0.0774P)^2^+1.9037P] where P=(Fo^2^+2Fc^2^)/3'
_refine_ls_weighting_scheme calc
_refine_ls_wR_factor_gt 0.1179
_refine_ls_wR_factor_ref 0.1249
_reflns_number_gt 3506
_reflns_number_total 4056
_reflns_threshold_expression >2sigma(I)
_cod_data_source_file b206458h.txt
_cod_data_source_block oh37
_cod_depositor_comments
;
The following automatic conversions were performed:

data item '_symmetry_cell_setting' value 'Tetragonal' was changed to
'tetragonal' in accordance with the
/home/saulius/struct/COD-crude-data/automatic-downloads/DataCite-retrospective/RSC/depositions/lib/dictionaries/cif_core.dic
dictionary named 'cif_core.dic' version 2.4.2 last updated on
2011-04-26.

Automatic conversion script
Id: cif_fix_values 6909 2019-04-08 15:41:33Z antanas 
;
_cod_original_sg_symbol_H-M P4(1)2(1)2
_cod_original_formula_sum 'C19 H11 Mn3 O10.50 S0.50'
_cod_database_code 7125571

loop_
_symmetry_equiv_pos_as_xyz
'x, y, z'
'-x, -y, z+1/2'
'-y+1/2, x+1/2, z+1/4'
'y+1/2, -x+1/2, z+3/4'
'-x+1/2, y+1/2, -z+1/4'
'x+1/2, -y+1/2, -z+3/4'
'y, x, -z'
'-y, -x, -z+1/2'

loop_
_atom_site_label
_atom_site_type_symbol
_atom_site_fract_x
_atom_site_fract_y
_atom_site_fract_z
_atom_site_U_iso_or_equiv
_atom_site_adp_type
_atom_site_occupancy
_atom_site_symmetry_multiplicity
_atom_site_calc_flag
_atom_site_refinement_flags
Mn1 Mn 0.37418(4) 0.26202(4) 0.44435(5) 0.04242(19) Uani 1 1 d .
O1 O 0.25569(18) 0.3196(2) 0.4306(2) 0.0465(8) Uani 1 1 d .
C1 C 0.1976(3) 0.3147(3) 0.3797(3) 0.0421(10) Uani 1 1 d .
C2 C 0.1976(3) 0.2658(3) 0.3098(3) 0.0529(12) Uani 1 1 d .
H2A H 0.2451 0.2424 0.2930 0.063 Uiso 1 1 calc R
C3 C 0.1278(3) 0.2509(4) 0.2642(4) 0.0624(14) Uani 1 1 d .
H3A H 0.1307 0.2175 0.2186 0.075 Uiso 1 1 calc R
C4 C 0.0540(3) 0.2847(4) 0.2851(3) 0.0544(13) Uani 1 1 d .
C5 C 0.0606(3) 0.3504(4) 0.3408(3) 0.0565(14) Uani 1 1 d .
H5A H 0.0170 0.3838 0.3477 0.068 Uiso 1 1 calc R
C6 C 0.1301(3) 0.3664(3) 0.3852(3) 0.0484(11) Uani 1 1 d .
H6A H 0.1324 0.4112 0.4188 0.058 Uiso 1 1 calc R
O2 O 0.4878(2) 0.2372(3) 0.4972(3) 0.0721(12) Uani 1 1 d .
Mn2 Mn 0.15595(5) 0.37576(6) 0.25550(5) 0.0621(3) Uani 1 1 d .
C15 C 0.2042(7) 0.3563(10) 0.1617(7) 0.167(6) Uani 1 1 d .
O6 O 0.2282(8) 0.3345(11) 0.0949(6) 0.290(8) Uani 1 1 d .
C16 C 0.0880(5) 0.4367(5) 0.1993(6) 0.124(4) Uani 1 1 d .
O7 O 0.0427(5) 0.4778(6) 0.1707(7) 0.200(5) Uani 1 1 d .
C17 C 0.2242(8) 0.4529(8) 0.2733(8) 0.189(7) Uani 1 1 d .
O8 O 0.2702(10) 0.5006(9) 0.2865(9) 0.358(12) Uani 1 1 d .
O3 O 0.3488(3) 0.1461(2) 0.4025(2) 0.0677(11) Uani 1 1 d .
C7 C 0.3129(4) 0.0872(3) 0.4347(3) 0.0542(13) Uani 1 1 d .
C8 C 0.3492(3) 0.0138(3) 0.4530(3) 0.0521(12) Uani 1 1 d .
H8A H 0.4006 0.0049 0.4339 0.062 Uiso 1 1 calc R
C9 C 0.3121(3) -0.0463(3) 0.4982(3) 0.0500(11) Uani 1 1 d .
H9A H 0.3399 -0.0930 0.5090 0.060 Uiso 1 1 calc R
C10 C 0.2321(3) -0.0384(3) 0.5287(3) 0.0508(12) Uani 1 1 d .
C11 C 0.1895(4) 0.0248(4) 0.4914(4) 0.0684(16) Uani 1 1 d .
H11A H 0.1344 0.0266 0.4967 0.082 Uiso 1 1 calc R
C12 C 0.2286(4) 0.0853(3) 0.4463(4) 0.0624(15) Uani 1 1 d .
H12A H 0.1981 0.1257 0.4232 0.075 Uiso 1 1 calc R
O4 O 0.4138(2) 0.3009(2) 0.3286(2) 0.0612(10) Uani 1 1 d .
Mn3 Mn 0.24743(7) -0.02793(5) 0.38465(5) 0.0679(3) Uani 1 1 d .
C18 C 0.2957(8) -0.1162(8) 0.3494(8) 0.164(5) Uani 1 1 d .
O9 O 0.3288(11) -0.1714(9) 0.3279(10) 0.391(14) Uani 1 1 d .
C19 C 0.2446(11) 0.0190(7) 0.2869(6) 0.184(8) Uani 1 1 d .
O10 O 0.2440(11) 0.0529(6) 0.2264(5) 0.282(9) Uani 1 1 d .
C20 C 0.1546(7) -0.0781(7) 0.3652(8) 0.149(5) Uani 1 1 d .
O11 O 0.0961(7) -0.1123(8) 0.3577(9) 0.266(7) Uani 1 1 d .
O5 O 0.3852(2) 0.3852(2) 0.5000 0.0631(14) Uani 1 2 d S
S1 S 0.4332(3) 0.4594(2) 0.5135(4) 0.1070(18) Uani 0.50 1 d PD
C13 C 0.5234(11) 0.4422(13) 0.4640(17) 0.195(16) Uani 0.50 1 d PD
H13A H 0.5193 0.4581 0.4074 0.293 Uiso 0.50 1 calc PR
H13B H 0.5362 0.3866 0.4670 0.293 Uiso 0.50 1 calc PR
H13C H 0.5646 0.4725 0.4905 0.293 Uiso 0.50 1 calc PR
C14 C 0.4898(10) 0.4169(13) 0.6055(11) 0.140(9) Uani 0.50 1 d PD
H14A H 0.4557 0.4167 0.6530 0.210 Uiso 0.50 1 calc PR
H14B H 0.5357 0.4493 0.6165 0.210 Uiso 0.50 1 calc PR
H14C H 0.5064 0.3635 0.5935 0.210 Uiso 0.50 1 calc PR

loop_
_atom_site_aniso_label
_atom_site_aniso_U_11
_atom_site_aniso_U_22
_atom_site_aniso_U_33
_atom_site_aniso_U_23
_atom_site_aniso_U_13
_atom_site_aniso_U_12
Mn1 0.0398(4) 0.0396(4) 0.0479(4) 0.0022(3) 0.0083(3) 0.0053(3)
O1 0.0391(17) 0.0570(19) 0.0435(18) -0.0068(15) -0.0076(15) 0.0087(14)
C1 0.039(2) 0.047(3) 0.040(2) 0.002(2) 0.003(2) -0.0015(19)
C2 0.052(3) 0.063(3) 0.044(3) -0.006(3) -0.004(2) 0.009(2)
C3 0.064(3) 0.070(3) 0.054(3) -0.015(3) -0.008(3) 0.000(3)
C4 0.050(3) 0.073(4) 0.040(3) 0.008(2) -0.007(2) -0.018(3)
C5 0.036(2) 0.079(4) 0.055(3) 0.004(3) 0.007(2) 0.011(2)
C6 0.043(2) 0.055(3) 0.047(3) -0.005(2) -0.002(2) 0.008(2)
O2 0.049(2) 0.105(3) 0.062(2) 0.001(2) 0.0074(18) 0.023(2)
Mn2 0.0439(4) 0.0859(6) 0.0566(5) 0.0265(5) -0.0032(4) -0.0081(4)
C15 0.120(8) 0.276(16) 0.105(7) 0.080(10) 0.050(6) 0.057(10)
O6 0.255(13) 0.50(2) 0.112(7) 0.054(10) 0.104(8) 0.096(15)
C16 0.085(5) 0.126(7) 0.161(9) 0.104(7) -0.029(6) -0.017(5)
O7 0.120(6) 0.205(9) 0.276(11) 0.169(9) -0.044(6) 0.001(5)
C17 0.179(11) 0.205(13) 0.183(12) 0.105(10) -0.093(10) -0.132(11)
O8 0.393(19) 0.364(17) 0.315(17) 0.170(14) -0.171(15) -0.322(16)
O3 0.104(3) 0.0356(18) 0.064(2) -0.0005(16) 0.030(2) -0.0103(19)
C7 0.078(4) 0.045(3) 0.039(3) -0.004(2) 0.013(3) -0.005(2)
C8 0.058(3) 0.046(3) 0.051(3) -0.001(2) 0.013(2) -0.002(2)
C9 0.053(3) 0.047(3) 0.051(3) 0.003(2) -0.005(2) -0.001(2)
C10 0.051(3) 0.045(3) 0.056(3) 0.007(2) -0.008(2) -0.009(2)
C11 0.052(3) 0.076(4) 0.077(4) 0.024(3) 0.005(3) 0.007(3)
C12 0.070(4) 0.056(3) 0.061(3) 0.020(3) 0.013(3) 0.013(3)
O4 0.067(2) 0.057(2) 0.059(2) 0.0129(19) 0.025(2) 0.0149(19)
Mn3 0.0953(8) 0.0574(5) 0.0511(5) 0.0030(4) -0.0148(5) -0.0117(5)
C18 0.173(11) 0.173(11) 0.146(10) -0.102(9) -0.040(8) 0.022(9)
O9 0.44(2) 0.347(18) 0.38(2) -0.301(18) -0.217(18) 0.272(18)
C19 0.36(2) 0.125(8) 0.064(6) 0.012(5) -0.034(9) -0.100(11)
O10 0.59(3) 0.193(9) 0.066(5) 0.027(5) -0.021(8) -0.132(13)
C20 0.159(10) 0.116(7) 0.171(11) 0.007(7) -0.101(9) -0.035(8)
O11 0.173(9) 0.279(14) 0.345(17) -0.050(12) -0.105(11) -0.104(9)
O5 0.0530(18) 0.0530(18) 0.083(4) -0.007(2) 0.007(2) -0.006(2)
S1 0.072(3) 0.072(3) 0.178(6) -0.051(3) 0.037(3) -0.030(3)
C13 0.117(17) 0.132(19) 0.34(4) -0.09(2) 0.10(2) -0.061(15)
C14 0.078(11) 0.18(2) 0.16(2) -0.080(17) -0.047(12) 0.012(12)

loop_
_atom_type_symbol
_atom_type_description
_atom_type_scat_dispersion_real
_atom_type_scat_dispersion_imag
_atom_type_scat_source
C C 0.0033 0.0016 'International Tables Vol C Tables 4.2.6.8 and 6.1.1.4'
H H 0.0000 0.0000 'International Tables Vol C Tables 4.2.6.8 and 6.1.1.4'
O O 0.0106 0.0060 'International Tables Vol C Tables 4.2.6.8 and 6.1.1.4'
Mn Mn 0.3368 0.7283 'International Tables Vol C Tables 4.2.6.8 and 6.1.1.4'
S S 0.1246 0.1234 'International Tables Vol C Tables 4.2.6.8 and 6.1.1.4'

loop_
_geom_angle_atom_site_label_1
_geom_angle_atom_site_label_2
_geom_angle_atom_site_label_3
_geom_angle
_geom_angle_site_symmetry_1
_geom_angle_site_symmetry_3
O4 Mn1 O3 93.62(15) . .
O4 Mn1 O2 97.86(16) . .
O3 Mn1 O2 97.45(19) . .
O4 Mn1 O1 93.36(14) . .
O3 Mn1 O1 100.86(16) . .
O2 Mn1 O1 157.83(15) . .
O4 Mn1 O1 163.90(13) . 7_556
O3 Mn1 O1 99.58(13) . 7_556
O2 Mn1 O1 89.58(14) . 7_556
O1 Mn1 O1 75.19(14) . 7_556
O4 Mn1 O5 92.70(13) . .
O3 Mn1 O5 171.80(14) . .
O2 Mn1 O5 86.86(14) . .
O1 Mn1 O5 73.53(11) . .
O1 Mn1 O5 73.39(11) 7_556 .
O4 Mn1 Mn1 120.43(11) . 7_556
O3 Mn1 Mn1 127.15(11) . 7_556
O2 Mn1 Mn1 114.35(12) . 7_556
O1 Mn1 Mn1 43.82(8) . 7_556
O1 Mn1 Mn1 43.64(8) 7_556 7_556
O5 Mn1 Mn1 44.72(9) . 7_556
C1 O1 Mn1 136.0(3) . .
C1 O1 Mn1 130.5(3) . 7_556
Mn1 O1 Mn1 92.54(12) . 7_556
O1 C1 C2 124.0(4) . .
O1 C1 C6 121.6(4) . .
C2 C1 C6 114.1(4) . .
O1 C1 Mn2 138.3(3) . .
C2 C1 Mn2 64.2(3) . .
C6 C1 Mn2 63.7(3) . .
C1 C2 C3 121.9(5) . .
C1 C2 Mn2 80.1(3) . .
C3 C2 Mn2 70.6(3) . .
C4 C3 C2 122.4(5) . .
C4 C3 Mn2 79.4(3) . .
C2 C3 Mn2 71.3(3) . .
O2 C4 C3 123.4(5) 6_455 .
O2 C4 C5 123.1(5) 6_455 .
C3 C4 C5 113.3(4) . .
O2 C4 Mn2 137.3(4) 6_455 .
C3 C4 Mn2 64.5(3) . .
C5 C4 Mn2 64.5(3) . .
C6 C5 C4 122.7(5) . .
C6 C5 Mn2 71.0(3) . .
C4 C5 Mn2 78.7(3) . .
C5 C6 C1 120.7(5) . .
C5 C6 Mn2 71.2(3) . .
C1 C6 Mn2 79.8(3) . .
C4 O2 Mn1 131.8(4) 6 .
C17 Mn2 C15 88.8(7) . .
C17 Mn2 C16 94.5(5) . .
C15 Mn2 C16 87.6(5) . .
C17 Mn2 C3 148.4(5) . .
C15 Mn2 C3 88.7(6) . .
C16 Mn2 C3 116.9(3) . .
C17 Mn2 C6 91.4(5) . .
C15 Mn2 C6 157.9(4) . .
C16 Mn2 C6 114.3(4) . .
C3 Mn2 C6 79.7(2) . .
C17 Mn2 C5 121.7(6) . .
C15 Mn2 C5 149.5(6) . .
C16 Mn2 C5 88.1(3) . .
C3 Mn2 C5 66.6(2) . .
C6 Mn2 C5 37.8(2) . .
C17 Mn2 C2 110.6(5) . .
C15 Mn2 C2 92.6(4) . .
C16 Mn2 C2 154.9(3) . .
C3 Mn2 C2 38.1(2) . .
C6 Mn2 C2 66.75(19) . .
C5 Mn2 C2 79.0(2) . .
C17 Mn2 C4 157.7(5) . .
C15 Mn2 C4 113.2(6) . .
C16 Mn2 C4 90.7(3) . .
C3 Mn2 C4 36.1(2) . .
C6 Mn2 C4 66.76(19) . .
C5 Mn2 C4 36.7(2) . .
C2 Mn2 C4 66.2(2) . .
C17 Mn2 C1 89.2(4) . .
C15 Mn2 C1 121.4(4) . .
C16 Mn2 C1 150.8(4) . .
C3 Mn2 C1 65.60(19) . .
C6 Mn2 C1 36.52(17) . .
C5 Mn2 C1 65.63(18) . .
C2 Mn2 C1 35.66(17) . .
C4 Mn2 C1 76.02(17) . .
O6 C15 Mn2 169.9(16) . .
O7 C16 Mn2 173.6(12) . .
O8 C17 Mn2 177.2(15) . .
C7 O3 Mn1 133.1(3) . .
O3 C7 C8 124.2(5) . .
O3 C7 C12 122.9(5) . .
C8 C7 C12 112.4(5) . .
O3 C7 Mn3 135.7(4) . .
C8 C7 Mn3 63.8(3) . .
C12 C7 Mn3 64.3(3) . .
C9 C8 C7 123.5(5) . .
C9 C8 Mn3 71.4(3) . .
C7 C8 Mn3 80.4(3) . .
C8 C9 C10 122.1(5) . .
C8 C9 Mn3 70.9(3) . .
C10 C9 Mn3 79.1(3) . .
O4 C10 C11 121.8(5) 3_545 .
O4 C10 C9 124.7(5) 3_545 .
C11 C10 C9 113.2(5) . .
O4 C10 Mn3 136.7(4) 3_545 .
C11 C10 Mn3 64.9(3) . .
C9 C10 Mn3 64.1(3) . .
C12 C11 C10 121.6(5) . .
C12 C11 Mn3 70.8(4) . .
C10 C11 Mn3 79.0(4) . .
C11 C12 C7 123.1(5) . .
C11 C12 Mn3 71.2(4) . .
C7 C12 Mn3 79.3(3) . .
C10 O4 Mn1 129.6(3) 4_554 .
C19 Mn3 C18 95.4(7) . .
C19 Mn3 C20 91.6(6) . .
C18 Mn3 C20 87.0(6) . .
C19 Mn3 C8 109.7(5) . .
C18 Mn3 C8 94.3(4) . .
C20 Mn3 C8 158.3(4) . .
C19 Mn3 C9 147.2(5) . .
C18 Mn3 C9 85.8(4) . .
C20 Mn3 C9 121.1(4) . .
C8 Mn3 C9 37.73(19) . .
C19 Mn3 C12 91.1(4) . .
C18 Mn3 C12 160.3(4) . .
C20 Mn3 C12 111.4(5) . .
C8 Mn3 C12 66.0(2) . .
C9 Mn3 C12 78.7(2) . .
C19 Mn3 C11 121.3(6) . .
C18 Mn3 C11 142.9(5) . .
C20 Mn3 C11 86.7(5) . .
C8 Mn3 C11 79.2(2) . .
C9 Mn3 C11 66.6(2) . .
C12 Mn3 C11 38.0(2) . .
C19 Mn3 C10 156.6(5) . .
C18 Mn3 C10 107.8(5) . .
C20 Mn3 C10 92.5(4) . .
C8 Mn3 C10 66.44(19) . .
C9 Mn3 C10 36.74(19) . .
C12 Mn3 C10 65.93(19) . .
C11 Mn3 C10 36.10(19) . .
C19 Mn3 C7 87.5(4) . .
C18 Mn3 C7 125.3(4) . .
C20 Mn3 C7 147.6(5) . .
C8 Mn3 C7 35.9(2) . .
C9 Mn3 C7 65.87(19) . .
C12 Mn3 C7 36.3(2) . .
C11 Mn3 C7 66.6(2) . .
C10 Mn3 C7 76.79(17) . .
O9 C18 Mn3 177.7(14) . .
O10 C19 Mn3 176.2(10) . .
O11 C20 Mn3 175.6(13) . .
S1 O5 S1 29.3(3) . 7_556
S1 O5 Mn1 120.07(14) . 7_556
S1 O5 Mn1 149.37(19) 7_556 7_556
S1 O5 Mn1 149.38(19) . .
S1 O5 Mn1 120.07(14) 7_556 .
Mn1 O5 Mn1 90.55(18) 7_556 .
O5 S1 C13 105.3(7) . .
O5 S1 C14 94.1(7) . .
C13 S1 C14 82.3(11) . .

loop_
_geom_bond_atom_site_label_1
_geom_bond_atom_site_label_2
_geom_bond_distance
_geom_bond_site_symmetry_2
Mn1 O4 2.099(4) .
Mn1 O3 2.106(3) .
Mn1 O2 2.134(4) .
Mn1 O1 2.224(3) .
Mn1 O1 2.231(3) 7_556
Mn1 O5 2.266(4) .
Mn1 Mn1 3.2195(14) 7_556
O1 C1 1.282(6) .
O1 Mn1 2.231(3) 7_556
C1 C2 1.401(7) .
C1 C6 1.432(7) .
C1 Mn2 2.368(5) .
C2 C3 1.408(8) .
C2 Mn2 2.164(5) .
C3 C4 1.405(8) .
C3 Mn2 2.154(6) .
C4 O2 1.283(6) 6_455
C4 C5 1.431(8) .
C4 Mn2 2.346(5) .
C5 C6 1.398(7) .
C5 Mn2 2.159(5) .
C6 Mn2 2.157(5) .
O2 C4 1.283(6) 6
Mn2 C17 1.754(10) .
Mn2 C15 1.756(11) .
Mn2 C16 1.785(8) .
C15 O6 1.214(15) .
C16 O7 1.128(9) .
C17 O8 1.133(12) .
O3 C7 1.271(6) .
C7 C8 1.408(7) .
C7 C12 1.428(8) .
C7 Mn3 2.369(5) .
C8 C9 1.396(7) .
C8 Mn3 2.155(6) .
C9 C10 1.438(7) .
C9 Mn3 2.162(5) .
C10 O4 1.268(6) 3_545
C10 C11 1.416(7) .
C10 Mn3 2.360(5) .
C11 C12 1.414(8) .
C11 Mn3 2.177(7) .
C12 Mn3 2.172(6) .
O4 C10 1.268(6) 4_554
Mn3 C19 1.773(10) .
Mn3 C18 1.784(13) .
Mn3 C20 1.801(10) .
C18 O9 1.136(13) .
C19 O10 1.135(12) .
C20 O11 1.145(13) .
O5 S1 1.500(6) .
O5 S1 1.500(6) 7_556
O5 Mn1 2.266(4) 7_556
S1 C13 1.738(14) .
S1 C14 1.909(15) .

loop_
_geom_torsion_atom_site_label_1
_geom_torsion_atom_site_label_2
_geom_torsion_atom_site_label_3
_geom_torsion_atom_site_label_4
_geom_torsion
_geom_torsion_site_symmetry_1
_geom_torsion_site_symmetry_4
O4 Mn1 O1 C1 58.9(4) . .
O3 Mn1 O1 C1 -35.4(4) . .
O2 Mn1 O1 C1 179.4(4) . .
O1 Mn1 O1 C1 -132.6(4) 7_556 .
O5 Mn1 O1 C1 150.7(4) . .
Mn1 Mn1 O1 C1 -168.9(5) 7_556 .
O4 Mn1 O1 Mn1 -132.19(14) . 7_556
O3 Mn1 O1 Mn1 133.48(13) . 7_556
O2 Mn1 O1 Mn1 -11.7(5) . 7_556
O1 Mn1 O1 Mn1 36.33(16) 7_556 7_556
O5 Mn1 O1 Mn1 -40.36(10) . 7_556
Mn1 O1 C1 C2 -2.1(7) . .
Mn1 O1 C1 C2 -167.4(4) 7_556 .
Mn1 O1 C1 C6 -174.9(3) . .
Mn1 O1 C1 C6 19.7(6) 7_556 .
Mn1 O1 C1 Mn2 -90.2(6) . .
Mn1 O1 C1 Mn2 104.4(5) 7_556 .
O1 C1 C2 C3 168.0(5) . .
C6 C1 C2 C3 -18.7(8) . .
Mn2 C1 C2 C3 -59.6(5) . .
O1 C1 C2 Mn2 -132.4(4) . .
C6 C1 C2 Mn2 41.0(4) . .
C1 C2 C3 C4 0.7(9) . .
Mn2 C2 C3 C4 -63.6(5) . .
C1 C2 C3 Mn2 64.3(5) . .
C2 C3 C4 O2 -168.9(6) . 6_455
Mn2 C3 C4 O2 131.4(5) . 6_455
C2 C3 C4 C5 16.1(8) . .
Mn2 C3 C4 C5 -43.6(4) . .
C2 C3 C4 Mn2 59.7(5) . .
O2 C4 C5 C6 170.0(5) 6_455 .
C3 C4 C5 C6 -14.9(8) . .
Mn2 C4 C5 C6 -58.5(5) . .
O2 C4 C5 Mn2 -131.4(5) 6_455 .
C3 C4 C5 Mn2 43.6(4) . .
C4 C5 C6 C1 -2.9(8) . .
Mn2 C5 C6 C1 -65.1(4) . .
C4 C5 C6 Mn2 62.2(5) . .
O1 C1 C6 C5 -166.9(5) . .
C2 C1 C6 C5 19.6(7) . .
Mn2 C1 C6 C5 60.8(4) . .
O1 C1 C6 Mn2 132.3(4) . .
C2 C1 C6 Mn2 -41.2(4) . .
O4 Mn1 O2 C4 -29.3(6) . 6
O3 Mn1 O2 C4 65.4(6) . 6
O1 Mn1 O2 C4 -149.1(5) . 6
O1 Mn1 O2 C4 165.0(6) 7_556 6
O5 Mn1 O2 C4 -121.6(6) . 6
Mn1 Mn1 O2 C4 -157.9(5) 7_556 6
C4 C3 Mn2 C17 140.1(11) . .
C2 C3 Mn2 C17 10.4(11) . .
C4 C3 Mn2 C15 -134.4(5) . .
C2 C3 Mn2 C15 95.9(5) . .
C4 C3 Mn2 C16 -47.7(5) . .
C2 C3 Mn2 C16 -177.4(5) . .
C4 C3 Mn2 C6 64.4(3) . .
C2 C3 Mn2 C6 -65.3(3) . .
C4 C3 Mn2 C5 27.2(3) . .
C2 C3 Mn2 C5 -102.5(4) . .
C4 C3 Mn2 C2 129.7(5) . .
C2 C3 Mn2 C4 -129.7(5) . .
C4 C3 Mn2 C1 99.9(3) . .
C2 C3 Mn2 C1 -29.8(3) . .
C5 C6 Mn2 C17 145.6(6) . .
C1 C6 Mn2 C17 -86.8(6) . .
C5 C6 Mn2 C15 -124.2(15) . .
C1 C6 Mn2 C15 3.3(16) . .
C5 C6 Mn2 C16 50.0(5) . .
C1 C6 Mn2 C16 177.6(4) . .
C5 C6 Mn2 C3 -64.9(3) . .
C1 C6 Mn2 C3 62.6(3) . .
C1 C6 Mn2 C5 127.6(5) . .
C5 C6 Mn2 C2 -102.5(4) . .
C1 C6 Mn2 C2 25.1(3) . .
C5 C6 Mn2 C4 -29.6(3) . .
C1 C6 Mn2 C4 98.0(3) . .
C5 C6 Mn2 C1 -127.6(5) . .
C6 C5 Mn2 C17 -41.6(6) . .
C4 C5 Mn2 C17 -172.2(5) . .
C6 C5 Mn2 C15 142.2(8) . .
C4 C5 Mn2 C15 11.6(9) . .
C6 C5 Mn2 C16 -135.7(5) . .
C4 C5 Mn2 C16 93.7(5) . .
C6 C5 Mn2 C3 103.8(4) . .
C4 C5 Mn2 C3 -26.8(3) . .
C4 C5 Mn2 C6 -130.6(5) . .
C6 C5 Mn2 C2 66.0(3) . .
C4 C5 Mn2 C2 -64.6(3) . .
C6 C5 Mn2 C4 130.6(5) . .
C6 C5 Mn2 C1 31.2(3) . .
C4 C5 Mn2 C1 -99.4(3) . .
C1 C2 Mn2 C17 56.7(7) . .
C3 C2 Mn2 C17 -174.2(7) . .
C1 C2 Mn2 C15 146.4(6) . .
C3 C2 Mn2 C15 -84.6(6) . .
C1 C2 Mn2 C16 -123.7(9) . .
C3 C2 Mn2 C16 5.4(10) . .
C1 C2 Mn2 C3 -129.1(5) . .
C1 C2 Mn2 C6 -25.6(3) . .
C3 C2 Mn2 C6 103.4(4) . .
C1 C2 Mn2 C5 -63.2(3) . .
C3 C2 Mn2 C5 65.9(3) . .
C1 C2 Mn2 C4 -99.4(3) . .
C3 C2 Mn2 C4 29.7(3) . .
C3 C2 Mn2 C1 129.1(5) . .
O2 C4 Mn2 C17 129.8(14) 6_455 .
C3 C4 Mn2 C17 -117.6(13) . .
C5 C4 Mn2 C17 17.8(13) . .
O2 C4 Mn2 C15 -61.5(8) 6_455 .
C3 C4 Mn2 C15 51.0(5) . .
C5 C4 Mn2 C15 -173.6(5) . .
O2 C4 Mn2 C16 26.2(8) 6_455 .
C3 C4 Mn2 C16 138.7(5) . .
C5 C4 Mn2 C16 -85.9(5) . .
O2 C4 Mn2 C3 -112.5(8) 6_455 .
C5 C4 Mn2 C3 135.4(5) . .
O2 C4 Mn2 C6 142.5(7) 6_455 .
C3 C4 Mn2 C6 -105.0(3) . .
C5 C4 Mn2 C6 30.4(3) . .
O2 C4 Mn2 C5 112.1(8) 6_455 .
C3 C4 Mn2 C5 -135.4(5) . .
O2 C4 Mn2 C2 -143.8(7) 6_455 .
C3 C4 Mn2 C2 -31.2(3) . .
C5 C4 Mn2 C2 104.2(3) . .
O2 C4 Mn2 C1 179.9(7) 6_455 .
C3 C4 Mn2 C1 -67.6(3) . .
C5 C4 Mn2 C1 67.8(3) . .
O1 C1 Mn2 C17 -15.5(8) . .
C2 C1 Mn2 C17 -128.5(7) . .
C6 C1 Mn2 C17 93.4(7) . .
O1 C1 Mn2 C15 72.6(8) . .
C2 C1 Mn2 C15 -40.4(7) . .
C6 C1 Mn2 C15 -178.5(7) . .
O1 C1 Mn2 C16 -113.4(8) . .
C2 C1 Mn2 C16 133.6(7) . .
C6 C1 Mn2 C16 -4.5(8) . .
O1 C1 Mn2 C3 144.7(6) . .
C2 C1 Mn2 C3 31.7(3) . .
C6 C1 Mn2 C3 -106.4(3) . .
O1 C1 Mn2 C6 -108.9(6) . .
C2 C1 Mn2 C6 138.1(4) . .
O1 C1 Mn2 C5 -141.1(6) . .
C2 C1 Mn2 C5 105.9(4) . .
C6 C1 Mn2 C5 -32.2(3) . .
O1 C1 Mn2 C2 113.0(6) . .
C6 C1 Mn2 C2 -138.1(4) . .
O1 C1 Mn2 C4 -178.6(5) . .
C2 C1 Mn2 C4 68.4(3) . .
C6 C1 Mn2 C4 -69.7(3) . .
C17 Mn2 C15 O6 -175(7) . .
C16 Mn2 C15 O6 -80(7) . .
C3 Mn2 C15 O6 37(7) . .
C6 Mn2 C15 O6 95(7) . .
C5 Mn2 C15 O6 2(8) . .
C2 Mn2 C15 O6 75(7) . .
C4 Mn2 C15 O6 10(7) . .
C1 Mn2 C15 O6 97(7) . .
C17 Mn2 C16 O7 -79(8) . .
C15 Mn2 C16 O7 -167(8) . .
C3 Mn2 C16 O7 105(8) . .
C6 Mn2 C16 O7 15(8) . .
C5 Mn2 C16 O7 43(8) . .
C2 Mn2 C16 O7 102(8) . .
C4 Mn2 C16 O7 79(8) . .
C1 Mn2 C16 O7 18(8) . .
C15 Mn2 C17 O8 -93(40) . .
C16 Mn2 C17 O8 179(100) . .
C3 Mn2 C17 O8 -8(41) . .
C6 Mn2 C17 O8 65(40) . .
C5 Mn2 C17 O8 89(41) . .
C2 Mn2 C17 O8 -1(41) . .
C4 Mn2 C17 O8 76(41) . .
C1 Mn2 C17 O8 28(40) . .
O4 Mn1 O3 C7 -170.0(6) . .
O2 Mn1 O3 C7 91.5(6) . .
O1 Mn1 O3 C7 -75.9(6) . .
O1 Mn1 O3 C7 0.7(6) 7_556 .
O5 Mn1 O3 C7 -29.7(14) . .
Mn1 Mn1 O3 C7 -36.8(6) 7_556 .
Mn1 O3 C7 C8 -116.6(6) . .
Mn1 O3 C7 C12 71.7(8) . .
Mn1 O3 C7 Mn3 157.4(3) . .
O3 C7 C8 C9 171.0(5) . .
C12 C7 C8 C9 -16.5(8) . .
Mn3 C7 C8 C9 -60.0(5) . .
O3 C7 C8 Mn3 -129.0(5) . .
C12 C7 C8 Mn3 43.5(4) . .
C7 C8 C9 C10 1.2(8) . .
Mn3 C8 C9 C10 -63.0(5) . .
C7 C8 C9 Mn3 64.3(5) . .
C8 C9 C10 O4 -170.6(5) . 3_545
Mn3 C9 C10 O4 130.4(5) . 3_545
C8 C9 C10 C11 15.2(8) . .
Mn3 C9 C10 C11 -43.8(5) . .
C8 C9 C10 Mn3 59.0(5) . .
O4 C10 C11 C12 169.9(6) 3_545 .
C9 C10 C11 C12 -15.8(9) . .
Mn3 C10 C11 C12 -59.2(6) . .
O4 C10 C11 Mn3 -130.9(5) 3_545 .
C9 C10 C11 Mn3 43.4(4) . .
C10 C11 C12 C7 0.3(10) . .
Mn3 C11 C12 C7 -62.9(6) . .
C10 C11 C12 Mn3 63.2(6) . .
O3 C7 C12 C11 -171.6(6) . .
C8 C7 C12 C11 15.8(9) . .
Mn3 C7 C12 C11 59.0(6) . .
O3 C7 C12 Mn3 129.3(5) . .
C8 C7 C12 Mn3 -43.2(4) . .
O3 Mn1 O4 C10 -47.2(5) . 4_554
O2 Mn1 O4 C10 50.8(5) . 4_554
O1 Mn1 O4 C10 -148.3(5) . 4_554
O1 Mn1 O4 C10 167.7(5) 7_556 4_554
O5 Mn1 O4 C10 138.0(5) . 4_554
Mn1 Mn1 O4 C10 175.1(4) 7_556 4_554
C9 C8 Mn3 C19 -174.8(6) . .
C7 C8 Mn3 C19 54.9(6) . .
C9 C8 Mn3 C18 -77.5(6) . .
C7 C8 Mn3 C18 152.2(6) . .
C9 C8 Mn3 C20 15.3(13) . .
C7 C8 Mn3 C20 -115.0(12) . .
C7 C8 Mn3 C9 -130.3(5) . .
C9 C8 Mn3 C12 103.1(3) . .
C7 C8 Mn3 C12 -27.2(3) . .
C9 C8 Mn3 C11 65.6(3) . .
C7 C8 Mn3 C11 -64.7(3) . .
C9 C8 Mn3 C10 30.1(3) . .
C7 C8 Mn3 C10 -100.2(3) . .
C9 C8 Mn3 C7 130.3(5) . .
C8 C9 Mn3 C19 9.1(11) . .
C10 C9 Mn3 C19 138.9(10) . .
C8 C9 Mn3 C18 102.6(6) . .
C10 C9 Mn3 C18 -127.7(6) . .
C8 C9 Mn3 C20 -173.4(6) . .
C10 C9 Mn3 C20 -43.7(6) . .
C10 C9 Mn3 C8 129.8(4) . .
C8 C9 Mn3 C12 -65.1(3) . .
C10 C9 Mn3 C12 64.6(3) . .
C8 C9 Mn3 C11 -103.0(3) . .
C10 C9 Mn3 C11 26.8(3) . .
C8 C9 Mn3 C10 -129.8(4) . .
C8 C9 Mn3 C7 -29.3(3) . .
C10 C9 Mn3 C7 100.4(3) . .
C11 C12 Mn3 C19 145.2(7) . .
C7 C12 Mn3 C19 -84.2(6) . .
C11 C12 Mn3 C18 -105.3(16) . .
C7 C12 Mn3 C18 25.3(16) . .
C11 C12 Mn3 C20 52.9(6) . .
C7 C12 Mn3 C20 -176.4(5) . .
C11 C12 Mn3 C8 -103.7(4) . .
C7 C12 Mn3 C8 26.9(3) . .
C11 C12 Mn3 C9 -66.3(4) . .
C7 C12 Mn3 C9 64.4(3) . .
C7 C12 Mn3 C11 130.6(5) . .
C11 C12 Mn3 C10 -30.0(3) . .
C7 C12 Mn3 C10 100.7(3) . .
C11 C12 Mn3 C7 -130.6(5) . .
C12 C11 Mn3 C19 -42.0(7) . .
C10 C11 Mn3 C19 -171.2(6) . .
C12 C11 Mn3 C18 147.4(7) . .
C10 C11 Mn3 C18 18.2(8) . .
C12 C11 Mn3 C20 -131.9(5) . .
C10 C11 Mn3 C20 98.9(5) . .
C12 C11 Mn3 C8 64.6(4) . .
C10 C11 Mn3 C8 -64.6(3) . .
C12 C11 Mn3 C9 102.0(4) . .
C10 C11 Mn3 C9 -27.2(3) . .
C10 C11 Mn3 C12 -129.2(5) . .
C12 C11 Mn3 C10 129.2(5) . .
C12 C11 Mn3 C7 29.3(3) . .
C10 C11 Mn3 C7 -99.9(4) . .
O4 C10 Mn3 C19 129.7(14) 3_545 .
C11 C10 Mn3 C19 19.2(15) . .
C9 C10 Mn3 C19 -116.2(14) . .
O4 C10 Mn3 C18 -58.1(7) 3_545 .
C11 C10 Mn3 C18 -168.6(6) . .
C9 C10 Mn3 C18 56.0(5) . .
O4 C10 Mn3 C20 29.6(7) 3_545 .
C11 C10 Mn3 C20 -80.9(5) . .
C9 C10 Mn3 C20 143.7(5) . .
O4 C10 Mn3 C8 -145.0(6) 3_545 .
C11 C10 Mn3 C8 104.5(4) . .
C9 C10 Mn3 C8 -30.9(3) . .
O4 C10 Mn3 C9 -114.1(7) 3_545 .
C11 C10 Mn3 C9 135.4(5) . .
O4 C10 Mn3 C12 142.0(6) 3_545 .
C11 C10 Mn3 C12 31.5(4) . .
C9 C10 Mn3 C12 -103.9(3) . .
O4 C10 Mn3 C11 110.5(7) 3_545 .
C9 C10 Mn3 C11 -135.4(5) . .
O4 C10 Mn3 C7 178.7(6) 3_545 .
C11 C10 Mn3 C7 68.2(4) . .
C9 C10 Mn3 C7 -67.2(3) . .
O3 C7 Mn3 C19 -16.4(9) . .
C8 C7 Mn3 C19 -129.6(7) . .
C12 C7 Mn3 C19 95.3(7) . .
O3 C7 Mn3 C18 78.4(9) . .
C8 C7 Mn3 C18 -34.7(7) . .
C12 C7 Mn3 C18 -169.8(6) . .
O3 C7 Mn3 C20 -105.5(9) . .
C8 C7 Mn3 C20 141.3(8) . .
C12 C7 Mn3 C20 6.2(9) . .
O3 C7 Mn3 C8 113.1(7) . .
C12 C7 Mn3 C8 -135.1(5) . .
O3 C7 Mn3 C9 143.9(7) . .
C8 C7 Mn3 C9 30.7(3) . .
C12 C7 Mn3 C9 -104.4(4) . .
O3 C7 Mn3 C12 -111.8(7) . .
C8 C7 Mn3 C12 135.1(5) . .
O3 C7 Mn3 C11 -142.4(7) . .
C8 C7 Mn3 C11 104.5(3) . .
C12 C7 Mn3 C11 -30.6(3) . .
O3 C7 Mn3 C10 -179.0(7) . .
C8 C7 Mn3 C10 67.9(3) . .
C12 C7 Mn3 C10 -67.2(3) . .
C19 Mn3 C18 O9 100(47) . .
C20 Mn3 C18 O9 -168(47) . .
C8 Mn3 C18 O9 -10(47) . .
C9 Mn3 C18 O9 -47(47) . .
C12 Mn3 C18 O9 -9(48) . .
C11 Mn3 C18 O9 -88(47) . .
C10 Mn3 C18 O9 -77(47) . .
C7 Mn3 C18 O9 9(47) . .
C18 Mn3 C19 O10 -138(30) . .
C20 Mn3 C19 O10 134(30) . .
C8 Mn3 C19 O10 -42(30) . .
C9 Mn3 C19 O10 -48(30) . .
C12 Mn3 C19 O10 23(30) . .
C11 Mn3 C19 O10 47(30) . .
C10 Mn3 C19 O10 34(31) . .
C7 Mn3 C19 O10 -13(30) . .
C19 Mn3 C20 O11 178(100) . .
C18 Mn3 C20 O11 83(19) . .
C8 Mn3 C20 O11 -11(20) . .
C9 Mn3 C20 O11 0(19) . .
C12 Mn3 C20 O11 -90(19) . .
C11 Mn3 C20 O11 -60(19) . .
C10 Mn3 C20 O11 -25(19) . .
C7 Mn3 C20 O11 -94(19) . .
O4 Mn1 O5 S1 -48.2(6) . .
O3 Mn1 O5 S1 171.5(11) . .
O2 Mn1 O5 S1 49.5(6) . .
O1 Mn1 O5 S1 -140.9(6) . .
O1 Mn1 O5 S1 140.0(6) 7_556 .
Mn1 Mn1 O5 S1 179.5(6) 7_556 .
O4 Mn1 O5 S1 -47.4(4) . 7_556
O3 Mn1 O5 S1 172.3(10) . 7_556
O2 Mn1 O5 S1 50.3(4) . 7_556
O1 Mn1 O5 S1 -140.1(4) . 7_556
O1 Mn1 O5 S1 140.8(4) 7_556 7_556
Mn1 Mn1 O5 S1 -179.7(4) 7_556 7_556
O4 Mn1 O5 Mn1 132.30(12) . 7_556
O3 Mn1 O5 Mn1 -8.0(9) . 7_556
O2 Mn1 O5 Mn1 -129.97(12) . 7_556
O1 Mn1 O5 Mn1 39.59(9) . 7_556
O1 Mn1 O5 Mn1 -39.46(9) 7_556 7_556
S1 O5 S1 C13 -2.7(14) 7_556 .
Mn1 O5 S1 C13 178.2(11) 7_556 .
Mn1 O5 S1 C13 -1.3(14) . .
S1 O5 S1 C14 -85.8(13) 7_556 .
Mn1 O5 S1 C14 95.0(6) 7_556 .
Mn1 O5 S1 C14 -84.4(8) . .
